data_4312696
loop_
_publ_author_name
'Christopher J. Chang'
'Zhi-Heng Loh'
'Yongqi Deng'
'Daniel G. Nocera'

_publ_section_title
;
 The Pacman Effect: A Supramolecular Strategy for Controlling the
 Excited-State Dynamics of Pillared Cofacial Bisporphyrins
;
_journal_name_full 'Inorganic Chemistry'
_journal_page_first 8262
_journal_page_last 8269
_journal_paper_doi 10.1021/ic034750w
_journal_volume 42
_journal_year 2003
_chemical_formula_sum 'C83 H84 Cl9 N11 O Zn2'
_chemical_formula_weight 1701.40
_chemical_name_systematic
; 
 ? 
;
_space_group_IT_number 14
_symmetry_cell_setting monoclinic
_symmetry_space_group_name_Hall '-P 2yn'
_symmetry_space_group_name_H-M 'P 1 21/n 1'
_atom_sites_solution_hydrogens geom
_atom_sites_solution_primary direct
_atom_sites_solution_secondary difmap
_audit_creation_method SHELXL-97
_cell_angle_alpha 90.00
_cell_angle_beta 102.1760(10)
_cell_angle_gamma 90.00
_cell_formula_units_Z 4
_cell_length_a 17.9742(2)
_cell_length_b 19.1934(3)
_cell_length_c 26.1291(3)
_cell_measurement_temperature 183(2)
_cell_volume 8811.4(2)
_computing_cell_refinement 'Siemens XSCANS'
_computing_data_collection 'Siemens XSCANS'
_computing_data_reduction 'Siemens SHELXTL'
_computing_molecular_graphics 'Siemens SHELXTL'
_computing_publication_material 'Siemens SHELXTL'
_computing_structure_refinement 'SHELXL-97 (Sheldrick, 1997)'
_computing_structure_solution 'SHELXS-97 (Sheldrick, 1990)'
_diffrn_ambient_temperature 183(2)
_diffrn_measured_fraction_theta_full 0.998
_diffrn_measured_fraction_theta_max 0.998
_diffrn_measurement_method '\w scans'
_diffrn_radiation_monochromator graphite
_diffrn_radiation_source 'fine-focus sealed tube'
_diffrn_radiation_type MoK\a
_diffrn_radiation_wavelength 0.71073
_diffrn_reflns_av_R_equivalents 0.0433
_diffrn_reflns_av_sigmaI/netI 0.0342
_diffrn_reflns_limit_h_max 16
_diffrn_reflns_limit_h_min -17
_diffrn_reflns_limit_k_max 18
_diffrn_reflns_limit_k_min -18
_diffrn_reflns_limit_l_max 25
_diffrn_reflns_limit_l_min -16
_diffrn_reflns_number 25903
_diffrn_reflns_theta_full 20.00
_diffrn_reflns_theta_max 20.00
_diffrn_reflns_theta_min 1.54
_exptl_absorpt_coefficient_mu 0.866
_exptl_absorpt_correction_T_max 0.8049
_exptl_absorpt_correction_T_min 0.7120
_exptl_absorpt_correction_type empirical
_exptl_crystal_colour 'deep red'
_exptl_crystal_density_diffrn 1.283
_exptl_crystal_density_method 'not measured'
_exptl_crystal_description plate
_exptl_crystal_F_000 3520
_exptl_crystal_size_max 0.28
_exptl_crystal_size_mid 0.42
_exptl_crystal_size_min 0.50
_refine_diff_density_max 1.384
_refine_diff_density_min -0.708
_refine_diff_density_rms 0.188
_refine_ls_extinction_coef 0.0039(4)
_refine_ls_extinction_expression Fc^*^=kFc[1+0.001xFc^2^\l^3^/sin(2\q)]^-1/4^
_refine_ls_extinction_method SHELXL
_refine_ls_goodness_of_fit_ref 1.107
_refine_ls_hydrogen_treatment mixed
_refine_ls_matrix_type full
_refine_ls_number_parameters 993
_refine_ls_number_reflns 8209
_refine_ls_number_restraints 6
_refine_ls_restrained_S_all 1.109
_refine_ls_R_factor_all 0.0943
_refine_ls_R_factor_gt 0.0863
_refine_ls_shift/su_max 0.763
_refine_ls_shift/su_mean 0.045
_refine_ls_structure_factor_coef Fsqd
_refine_ls_weighting_details 'calc w=1/[\s^2^(Fo^2^)+(0.1525P)^2^+36.1323P] where P=(Fo^2^+2Fc^2^)/3'
_refine_ls_weighting_scheme calc
_refine_ls_wR_factor_gt 0.2434
_refine_ls_wR_factor_ref 0.2503
_reflns_number_gt 7558
_reflns_number_total 8209
_reflns_threshold_expression >2sigma(I)
_cod_data_source_file ic034750wsi20030701_060913.cif
_cod_data_source_block Compound2
_cod_depositor_comments
;
The following automatic conversions were performed:

'_symmetry_cell_setting' value 'Monoclinic' changed to 'monoclinic'
according to the built-in table from CIF Core dictionary named
'cif_core.dic' version 2.4.1 from 2010-06-29.

Automatic conversion script
Id: cif_fix_values 1646 2011-03-28 12:23:43Z adriana 
;
_cod_database_code 4312696

loop_
_symmetry_equiv_pos_as_xyz
'x, y, z'
'-x+1/2, y+1/2, -z+1/2'
'-x, -y, -z'
'x-1/2, -y-1/2, z-1/2'

loop_
_atom_site_label
_atom_site_type_symbol
_atom_site_fract_x
_atom_site_fract_y
_atom_site_fract_z
_atom_site_U_iso_or_equiv
_atom_site_adp_type
_atom_site_occupancy
_atom_site_symmetry_multiplicity
_atom_site_calc_flag
_atom_site_refinement_flags
_atom_site_disorder_assembly
_atom_site_disorder_group
Zn1 Zn 0.22690(5) 0.35729(4) 0.09332(3) 0.0364(4) Uani 1 1 d . . .
Zn2 Zn 0.39528(5) 0.06453(5) 0.03798(3) 0.0382(4) Uani 1 1 d . . .
O1 O 0.3054(3) 0.1299(3) 0.22662(19) 0.0373(13) Uani 1 1 d . . .
N1 N 0.1600(3) 0.2891(3) 0.1249(2) 0.0362(16) Uani 1 1 d . . .
N2 N 0.2986(4) 0.3609(3) 0.1664(3) 0.0384(17) Uani 1 1 d . . .
N3 N 0.2738(4) 0.4513(3) 0.0733(3) 0.0404(17) Uani 1 1 d . . .
N4 N 0.1365(4) 0.3751(3) 0.0299(3) 0.0398(17) Uani 1 1 d . . .
N5 N 0.3151(4) 0.0134(3) 0.0702(2) 0.0367(16) Uani 1 1 d . . .
N6 N 0.4585(4) 0.0778(3) 0.1131(2) 0.0364(16) Uani 1 1 d . . .
N7 N 0.4873(4) 0.0932(3) 0.0067(3) 0.0425(17) Uani 1 1 d . . .
N8 N 0.3430(4) 0.0296(3) -0.0364(3) 0.0421(17) Uani 1 1 d . . .
N9 N 0.3111(4) 0.1920(4) 0.1080(3) 0.058(2) Uani 1 1 d . . .
H9A H 0.2932 0.2176 0.1307 0.070 Uiso 1 1 calc R . .
H9B H 0.3267 0.1492 0.1163 0.070 Uiso 1 1 calc R . .
N10 N 0.3434(4) 0.1771(3) 0.0277(3) 0.0399(17) Uani 1 1 d . . .
N11 N 0.2901(4) 0.2839(3) 0.0497(3) 0.0392(17) Uani 1 1 d . . .
C1 C 0.0926(4) 0.2614(4) 0.0977(3) 0.039(2) Uani 1 1 d . . .
C2 C 0.0657(5) 0.2087(4) 0.1288(3) 0.045(2) Uani 1 1 d . . .
C2A C -0.0029(5) 0.1627(5) 0.1097(4) 0.059(3) Uani 1 1 d . . .
H2AA H -0.0276 0.1521 0.1393 0.071 Uiso 1 1 calc R . .
H2AB H -0.0402 0.1879 0.0827 0.071 Uiso 1 1 calc R . .
C2B C 0.0193(7) 0.0959(6) 0.0871(5) 0.088(4) Uani 1 1 d . . .
H2BA H -0.0260 0.0670 0.0754 0.132 Uiso 1 1 calc R . .
H2BB H 0.0559 0.0708 0.1139 0.132 Uiso 1 1 calc R . .
H2BC H 0.0426 0.1063 0.0573 0.132 Uiso 1 1 calc R . .
C3 C 0.1154(5) 0.2066(4) 0.1759(3) 0.044(2) Uani 1 1 d . . .
C3A C 0.1049(5) 0.1579(5) 0.2195(4) 0.061(3) Uani 1 1 d . . .
H3AA H 0.0575 0.1316 0.2084 0.092 Uiso 1 1 calc R . .
H3AB H 0.1024 0.1852 0.2508 0.092 Uiso 1 1 calc R . .
H3AC H 0.1479 0.1255 0.2275 0.092 Uiso 1 1 calc R . .
C4 C 0.1760(4) 0.2566(4) 0.1734(3) 0.038(2) Uani 1 1 d . . .
C5 C 0.2424(4) 0.2702(4) 0.2120(3) 0.0315(19) Uani 1 1 d . . .
C6 C 0.3014(4) 0.3170(4) 0.2089(3) 0.034(2) Uani 1 1 d . . .
C7 C 0.3719(5) 0.3288(4) 0.2468(3) 0.043(2) Uani 1 1 d . . .
C7A C 0.4034(5) 0.2917(5) 0.2980(3) 0.060(3) Uani 1 1 d . . .
H7AA H 0.4519 0.3130 0.3148 0.090 Uiso 1 1 calc R . .
H7AB H 0.4114 0.2424 0.2911 0.090 Uiso 1 1 calc R . .
H7AC H 0.3671 0.2958 0.3211 0.090 Uiso 1 1 calc R . .
C8 C 0.4095(5) 0.3812(4) 0.2280(3) 0.049(2) Uani 1 1 d . . .
C8A C 0.4899(8) 0.4114(6) 0.2506(4) 0.092(4) Uani 1 1 d . . .
H8AA H 0.5192 0.3786 0.2765 0.110 Uiso 1 1 calc R . .
H8AB H 0.5178 0.4181 0.2221 0.110 Uiso 1 1 calc R . .
C8B C 0.4817(7) 0.4763(9) 0.2750(6) 0.121(5) Uani 1 1 d . . .
H8BA H 0.5321 0.4957 0.2897 0.182 Uiso 1 1 calc R . .
H8BB H 0.4540 0.4693 0.3032 0.182 Uiso 1 1 calc R . .
H8BC H 0.4533 0.5087 0.2491 0.182 Uiso 1 1 calc R . .
C9 C 0.3632(5) 0.4019(4) 0.1785(3) 0.043(2) Uani 1 1 d . . .
C10 C 0.3792(5) 0.4583(4) 0.1480(3) 0.046(2) Uani 1 1 d . . .
H10A H 0.4250 0.4827 0.1618 0.056 Uiso 1 1 calc R . .
C11 C 0.3376(5) 0.4829(4) 0.1011(3) 0.042(2) Uani 1 1 d . . .
C12 C 0.3547(5) 0.5449(4) 0.0741(4) 0.047(2) Uani 1 1 d . . .
C12A C 0.4200(6) 0.5933(5) 0.0950(4) 0.067(3) Uani 1 1 d . . .
H12A H 0.4202 0.6315 0.0701 0.100 Uiso 1 1 calc R . .
H12B H 0.4680 0.5676 0.0997 0.100 Uiso 1 1 calc R . .
H12C H 0.4142 0.6123 0.1287 0.100 Uiso 1 1 calc R . .
C13 C 0.2994(5) 0.5503(4) 0.0297(3) 0.045(2) Uani 1 1 d . . .
C13A C 0.2881(6) 0.6063(5) -0.0123(4) 0.062(3) Uani 1 1 d . . .
H13A H 0.3359 0.6332 -0.0091 0.075 Uiso 1 1 calc R . .
H13B H 0.2772 0.5838 -0.0472 0.075 Uiso 1 1 calc R . .
C13B C 0.2241(6) 0.6556(5) -0.0086(4) 0.064(3) Uani 1 1 d . . .
H13C H 0.2186 0.6902 -0.0367 0.096 Uiso 1 1 calc R . .
H13D H 0.2355 0.6792 0.0254 0.096 Uiso 1 1 calc R . .
H13E H 0.1766 0.6292 -0.0120 0.096 Uiso 1 1 calc R . .
C14 C 0.2489(5) 0.4911(4) 0.0294(3) 0.044(2) Uani 1 1 d . . .
C15 C 0.1848(5) 0.4771(4) -0.0094(3) 0.048(2) Uani 1 1 d . . .
H15A H 0.1760 0.5068 -0.0392 0.058 Uiso 1 1 calc R . .
C16 C 0.1325(5) 0.4242(4) -0.0089(3) 0.041(2) Uani 1 1 d . . .
C17 C 0.0628(5) 0.4138(5) -0.0491(3) 0.049(2) Uani 1 1 d . . .
C17A C 0.0364(6) 0.4614(5) -0.0948(3) 0.057(2) Uani 1 1 d . . .
H17A H -0.0021 0.4371 -0.1215 0.068 Uiso 1 1 calc R . .
H17B H 0.0800 0.4733 -0.1108 0.068 Uiso 1 1 calc R . .
C17B C 0.0021(7) 0.5278(5) -0.0784(4) 0.076(3) Uani 1 1 d . . .
H17C H -0.0144 0.5578 -0.1091 0.114 Uiso 1 1 calc R . .
H17D H 0.0404 0.5524 -0.0523 0.114 Uiso 1 1 calc R . .
H17E H -0.0417 0.5163 -0.0632 0.114 Uiso 1 1 calc R . .
C18 C 0.0274(5) 0.3584(4) -0.0333(3) 0.046(2) Uani 1 1 d . . .
C18A C -0.0473(6) 0.3266(6) -0.0606(4) 0.072(3) Uani 1 1 d . . .
H18A H -0.0667 0.3515 -0.0934 0.108 Uiso 1 1 calc R . .
H18B H -0.0842 0.3303 -0.0379 0.108 Uiso 1 1 calc R . .
H18C H -0.0396 0.2774 -0.0681 0.108 Uiso 1 1 calc R . .
C19 C 0.0722(5) 0.3351(4) 0.0159(3) 0.042(2) Uani 1 1 d . . .
C20 C 0.0548(5) 0.2829(4) 0.0472(3) 0.047(2) Uani 1 1 d . . .
H20A H 0.0102 0.2571 0.0327 0.056 Uiso 1 1 calc R . .
C21 C 0.2491(5) -0.0137(4) 0.0415(3) 0.039(2) Uani 1 1 d . . .
C22 C 0.2001(5) -0.0369(4) 0.0765(3) 0.046(2) Uani 1 1 d . . .
C22B C 0.1257(6) -0.1459(5) 0.0457(4) 0.075(3) Uani 1 1 d . . .
H22A H 0.0739 -0.1638 0.0335 0.113 Uiso 1 1 calc R . .
H22B H 0.1502 -0.1706 0.0777 0.113 Uiso 1 1 calc R . .
H22C H 0.1551 -0.1533 0.0186 0.113 Uiso 1 1 calc R . .
C22A C 0.1225(5) -0.0682(5) 0.0573(4) 0.055(2) Uani 1 1 d . . .
H22D H 0.0968 -0.0436 0.0251 0.066 Uiso 1 1 calc R . .
H22E H 0.0917 -0.0610 0.0841 0.066 Uiso 1 1 calc R . .
C23 C 0.2376(4) -0.0236(4) 0.1256(3) 0.039(2) Uani 1 1 d . . .
C23A C 0.2039(5) -0.0386(5) 0.1728(3) 0.057(2) Uani 1 1 d . . .
H23A H 0.1539 -0.0605 0.1614 0.085 Uiso 1 1 calc R . .
H23B H 0.1984 0.0050 0.1911 0.085 Uiso 1 1 calc R . .
H23C H 0.2377 -0.0702 0.1965 0.085 Uiso 1 1 calc R . .
C24 C 0.3111(5) 0.0079(4) 0.1220(3) 0.036(2) Uani 1 1 d . . .
C25 C 0.3707(5) 0.0287(4) 0.1637(3) 0.037(2) Uani 1 1 d . . .
C26 C 0.4385(5) 0.0626(4) 0.1599(3) 0.038(2) Uani 1 1 d . . .
C27 C 0.4987(5) 0.0883(4) 0.2025(3) 0.047(2) Uani 1 1 d . . .
C27A C 0.5054(6) 0.0837(6) 0.2613(3) 0.068(3) Uani 1 1 d . . .
H27A H 0.5523 0.1068 0.2792 0.102 Uiso 1 1 calc R . .
H27B H 0.5066 0.0347 0.2719 0.102 Uiso 1 1 calc R . .
H27C H 0.4615 0.1068 0.2708 0.102 Uiso 1 1 calc R . .
C28 C 0.5518(5) 0.1203(5) 0.1805(3) 0.051(2) Uani 1 1 d . . .
C28A C 0.6216(6) 0.1586(6) 0.2080(4) 0.078(3) Uani 1 1 d . . .
H28A H 0.6606 0.1566 0.1862 0.094 Uiso 1 1 calc R . .
H28B H 0.6428 0.1352 0.2416 0.094 Uiso 1 1 calc R . .
C28B C 0.6053(8) 0.2351(7) 0.2185(6) 0.126(6) Uani 1 1 d . . .
H28C H 0.6524 0.2579 0.2363 0.189 Uiso 1 1 calc R . .
H28D H 0.5678 0.2374 0.2408 0.189 Uiso 1 1 calc R . .
H28E H 0.5851 0.2588 0.1853 0.189 Uiso 1 1 calc R . .
C29 C 0.5267(5) 0.1118(4) 0.1246(3) 0.044(2) Uani 1 1 d . . .
C30 C 0.5681(5) 0.1335(4) 0.0874(4) 0.048(2) Uani 1 1 d . . .
H30A H 0.6139 0.1579 0.1013 0.058 Uiso 1 1 calc R . .
C31 C 0.5521(5) 0.1247(4) 0.0342(4) 0.045(2) Uani 1 1 d . . .
C32 C 0.5999(5) 0.1478(4) -0.0018(4) 0.050(2) Uani 1 1 d . . .
C32A C 0.6738(5) 0.1848(5) 0.0143(4) 0.071(3) Uani 1 1 d . . .
H32A H 0.6944 0.1949 -0.0168 0.107 Uiso 1 1 calc R . .
H32B H 0.7097 0.1553 0.0383 0.107 Uiso 1 1 calc R . .
H32C H 0.6660 0.2285 0.0318 0.107 Uiso 1 1 calc R . .
C33A C 0.5852(6) 0.1408(5) -0.1023(4) 0.059(3) Uani 1 1 d . . .
H33A H 0.6411 0.1464 -0.0964 0.071 Uiso 1 1 calc R . .
H33B H 0.5710 0.0998 -0.1254 0.071 Uiso 1 1 calc R . .
C33 C 0.5632(5) 0.1275(4) -0.0507(4) 0.050(2) Uani 1 1 d . . .
C33B C 0.5475(7) 0.2045(6) -0.1294(4) 0.082(3) Uani 1 1 d . . .
H33C H 0.5641 0.2113 -0.1625 0.123 Uiso 1 1 calc R . .
H33D H 0.5617 0.2453 -0.1069 0.123 Uiso 1 1 calc R . .
H33E H 0.4922 0.1985 -0.1366 0.123 Uiso 1 1 calc R . .
C34 C 0.4922(5) 0.0944(4) -0.0449(4) 0.042(2) Uani 1 1 d . . .
C35 C 0.4375(5) 0.0690(4) -0.0863(4) 0.050(2) Uani 1 1 d . . .
H35A H 0.4484 0.0722 -0.1203 0.060 Uiso 1 1 calc R . .
C36 C 0.3672(5) 0.0390(4) -0.0828(3) 0.046(2) Uani 1 1 d . . .
C37 C 0.3106(6) 0.0110(5) -0.1262(3) 0.053(2) Uani 1 1 d . . .
C37A C 0.3149(7) 0.0177(6) -0.1821(4) 0.075(3) Uani 1 1 d . . .
H37A H 0.2880 -0.0221 -0.2020 0.091 Uiso 1 1 calc R . .
H37B H 0.3689 0.0156 -0.1850 0.091 Uiso 1 1 calc R . .
C37B C 0.2791(10) 0.0872(9) -0.2067(5) 0.137(6) Uani 1 1 d . . .
H37C H 0.2830 0.0895 -0.2435 0.206 Uiso 1 1 calc R . .
H37D H 0.3063 0.1267 -0.1875 0.206 Uiso 1 1 calc R . .
H37E H 0.2254 0.0890 -0.2044 0.206 Uiso 1 1 calc R . .
C38 C 0.2542(5) -0.0160(5) -0.1049(3) 0.049(2) Uani 1 1 d . . .
C38A C 0.1845(6) -0.0543(6) -0.1329(4) 0.079(3) Uani 1 1 d . . .
H38A H 0.1837 -0.0554 -0.1705 0.119 Uiso 1 1 calc R . .
H38B H 0.1389 -0.0304 -0.1269 0.119 Uiso 1 1 calc R . .
H38C H 0.1855 -0.1021 -0.1195 0.119 Uiso 1 1 calc R . .
C39 C 0.2743(5) -0.0036(4) -0.0492(3) 0.041(2) Uani 1 1 d . . .
C40 C 0.2317(5) -0.0218(4) -0.0132(3) 0.049(2) Uani 1 1 d . . .
H40A H 0.1838 -0.0427 -0.0273 0.058 Uiso 1 1 calc R . .
C41 C 0.2794(4) 0.1629(4) 0.2666(3) 0.037(2) Uani 1 1 d . . .
C42 C 0.2499(4) 0.2300(4) 0.2618(3) 0.038(2) Uani 1 1 d . . .
C43 C 0.2264(5) 0.2544(5) 0.3062(3) 0.048(2) Uani 1 1 d . . .
H43A H 0.2061 0.3002 0.3059 0.058 Uiso 1 1 calc R . .
C44 C 0.2320(5) 0.2132(5) 0.3517(3) 0.054(2) Uani 1 1 d . . .
H44A H 0.2164 0.2322 0.3813 0.065 Uiso 1 1 calc R . .
C45 C 0.2591(5) 0.1470(5) 0.3540(3) 0.047(2) Uani 1 1 d . . .
H45A H 0.2610 0.1194 0.3844 0.056 Uiso 1 1 calc R . .
C46 C 0.2843(5) 0.1199(4) 0.3105(3) 0.040(2) Uani 1 1 d . . .
C47 C 0.3159(5) 0.0542(4) 0.2965(3) 0.039(2) Uani 1 1 d . . .
C48 C 0.3352(5) -0.0091(5) 0.3217(3) 0.048(2) Uani 1 1 d . . .
H48A H 0.3278 -0.0171 0.3562 0.057 Uiso 1 1 calc R . .
C49 C 0.3653(5) -0.0596(5) 0.2948(4) 0.052(2) Uani 1 1 d . . .
H49A H 0.3781 -0.1036 0.3110 0.062 Uiso 1 1 calc R . .
C50 C 0.3778(5) -0.0483(4) 0.2440(3) 0.047(2) Uani 1 1 d . . .
H50A H 0.4003 -0.0841 0.2272 0.056 Uiso 1 1 calc R . .
C51 C 0.3579(4) 0.0140(4) 0.2182(3) 0.038(2) Uani 1 1 d . . .
C52 C 0.3280(5) 0.0637(4) 0.2462(3) 0.037(2) Uani 1 1 d . . .
C53 C 0.2940(6) 0.3087(5) 0.0033(4) 0.056(3) Uani 1 1 d . . .
H53A H 0.2766 0.3547 -0.0056 0.067 Uiso 1 1 calc R . .
C54 C 0.3228(6) 0.2696(5) -0.0329(4) 0.066(3) Uani 1 1 d . . .
H54A H 0.3261 0.2880 -0.0661 0.079 Uiso 1 1 calc R . .
C55 C 0.3463(6) 0.2030(5) -0.0183(4) 0.058(3) Uani 1 1 d . . .
H55A H 0.3654 0.1746 -0.0424 0.069 Uiso 1 1 calc R . .
C56 C 0.3146(4) 0.2182(4) 0.0608(3) 0.039(2) Uani 1 1 d . . .
C1S C 0.1435(7) 0.1426(6) -0.0759(5) 0.088(4) Uani 1 1 d . . .
H1SA H 0.1912 0.1141 -0.0694 0.106 Uiso 1 1 calc R . .
C2S C 0.4866(8) 0.3788(7) 0.0640(6) 0.108(4) Uani 1 1 d . . .
H2SA H 0.4438 0.3795 0.0829 0.129 Uiso 1 1 calc R . .
C4S C 0.091(3) 0.6810(14) -0.1648(15) 0.19(2) Uani 0.50 1 d P . .
H4SA H 0.0594 0.6917 -0.1387 0.232 Uiso 0.50 1 calc PR . .
Cl1S Cl 0.0674(2) 0.0857(2) -0.0950(2) 0.1442(17) Uani 1 1 d . . .
Cl2S Cl 0.1397(3) 0.1820(4) -0.0215(2) 0.202(3) Uani 1 1 d . . .
Cl3S Cl 0.1475(4) 0.1990(5) -0.1266(3) 0.257(4) Uani 1 1 d . . .
Cl4S Cl 0.5613(3) 0.4206(3) 0.1030(3) 0.187(3) Uani 1 1 d . . .
Cl5S Cl 0.4550(4) 0.4204(3) 0.0059(3) 0.186(3) Uani 1 1 d . . .
Cl6S Cl 0.5088(3) 0.2917(2) 0.0565(3) 0.168(2) Uani 1 1 d . . .
C3S C 0.335(2) 0.3955(11) -0.1595(13) 0.35(5) Uani 0.50 1 d PD . .
H3SA H 0.3802 0.3907 -0.1302 0.09(5) Uiso 0.50 1 calc PR . .
Cl7S Cl 0.3194(13) 0.3164(13) -0.1817(6) 0.315(11) Uani 0.50 1 d PD . .
Cl9S Cl 0.3639(13) 0.4463(11) -0.2004(6) 0.41(2) Uani 0.50 1 d PD . .
Cl8S Cl 0.2691(14) 0.4229(10) -0.1308(7) 0.340(15) Uani 0.50 1 d PD . .
Cl10 Cl 0.1833(10) 0.7282(8) -0.1602(5) 0.229(7) Uani 0.50 1 d P . .
Cl11 Cl 0.1437(11) 0.5978(8) -0.1595(5) 0.244(8) Uani 0.50 1 d P . .
Cl12 Cl 0.0531(9) 0.6817(16) -0.2245(8) 0.340(14) Uani 0.50 1 d P . .

loop_
_atom_site_aniso_label
_atom_site_aniso_U_11
_atom_site_aniso_U_22
_atom_site_aniso_U_33
_atom_site_aniso_U_23
_atom_site_aniso_U_13
_atom_site_aniso_U_12
Zn1 0.0386(6) 0.0313(6) 0.0390(7) -0.0006(4) 0.0074(5) -0.0008(4)
Zn2 0.0419(7) 0.0364(6) 0.0396(7) -0.0021(4) 0.0160(5) -0.0054(4)
O1 0.045(3) 0.036(3) 0.032(3) 0.001(3) 0.010(3) -0.001(3)
N1 0.037(4) 0.034(4) 0.036(4) 0.003(3) 0.005(3) 0.003(3)
N2 0.037(4) 0.037(4) 0.043(4) -0.006(3) 0.012(3) -0.004(3)
N3 0.048(4) 0.035(4) 0.039(4) 0.000(4) 0.010(4) 0.000(4)
N4 0.039(4) 0.033(4) 0.048(4) 0.001(4) 0.009(3) -0.003(3)
N5 0.040(4) 0.035(4) 0.036(4) -0.004(3) 0.009(3) -0.005(3)
N6 0.035(4) 0.038(4) 0.039(4) -0.004(3) 0.012(3) 0.000(3)
N7 0.048(5) 0.035(4) 0.049(5) -0.002(3) 0.023(4) 0.000(4)
N8 0.051(5) 0.038(4) 0.042(4) -0.003(3) 0.021(4) 0.001(4)
N9 0.094(6) 0.040(4) 0.047(5) 0.010(4) 0.028(4) 0.024(4)
N10 0.052(4) 0.036(4) 0.038(4) 0.002(4) 0.022(3) 0.008(3)
N11 0.048(4) 0.027(4) 0.046(5) 0.003(3) 0.018(3) -0.001(3)
C1 0.031(5) 0.038(5) 0.049(6) -0.004(4) 0.009(4) 0.001(4)
C2 0.039(5) 0.042(5) 0.055(6) 0.001(4) 0.011(5) -0.007(4)
C2A 0.052(6) 0.060(6) 0.062(6) 0.012(5) 0.006(5) -0.020(5)
C2B 0.083(8) 0.066(8) 0.109(9) -0.017(7) 0.006(7) -0.038(6)
C3 0.037(5) 0.048(5) 0.048(6) 0.003(4) 0.013(5) -0.006(4)
C3A 0.058(6) 0.073(7) 0.050(6) 0.014(5) 0.006(5) -0.019(5)
C4 0.040(5) 0.032(5) 0.045(6) -0.001(4) 0.015(4) 0.001(4)
C5 0.038(5) 0.029(4) 0.029(5) 0.000(4) 0.008(4) 0.006(4)
C6 0.035(5) 0.032(5) 0.037(5) -0.006(4) 0.009(4) -0.001(4)
C7 0.043(5) 0.041(5) 0.044(5) -0.006(4) 0.002(4) -0.003(4)
C7A 0.051(6) 0.069(6) 0.054(6) 0.007(5) -0.005(5) -0.001(5)
C8 0.037(5) 0.044(5) 0.058(6) -0.002(5) -0.006(5) -0.015(4)
C8A 0.138(11) 0.062(7) 0.063(7) -0.003(6) -0.006(7) -0.026(7)
C8B 0.073(9) 0.157(15) 0.134(12) -0.024(11) 0.023(8) -0.002(9)
C9 0.037(5) 0.042(5) 0.048(6) -0.003(4) 0.006(4) 0.002(5)
C10 0.039(5) 0.043(5) 0.058(6) -0.006(5) 0.013(5) -0.012(4)
C11 0.043(5) 0.037(5) 0.044(5) -0.003(4) 0.006(5) -0.001(4)
C12 0.049(6) 0.035(5) 0.065(6) -0.003(5) 0.029(5) -0.010(4)
C12A 0.075(7) 0.060(6) 0.067(7) 0.003(5) 0.021(5) -0.023(6)
C13 0.050(6) 0.036(5) 0.052(6) 0.005(4) 0.017(5) -0.003(4)
C13A 0.075(7) 0.053(6) 0.062(6) 0.012(5) 0.021(5) -0.012(5)
C13B 0.078(7) 0.053(6) 0.061(6) 0.008(5) 0.012(5) -0.005(6)
C14 0.060(6) 0.032(5) 0.044(6) -0.002(4) 0.021(5) 0.001(5)
C15 0.063(6) 0.039(5) 0.041(5) 0.003(4) 0.009(5) 0.006(5)
C16 0.045(5) 0.037(5) 0.041(5) 0.004(4) 0.013(4) 0.001(4)
C17 0.053(6) 0.048(6) 0.044(5) -0.004(5) 0.007(5) 0.007(5)
C17A 0.064(6) 0.059(6) 0.040(5) 0.009(5) -0.003(4) 0.000(5)
C17B 0.095(8) 0.060(7) 0.063(7) 0.011(5) -0.006(6) 0.027(6)
C18 0.047(5) 0.049(6) 0.039(5) 0.003(4) 0.002(4) -0.002(5)
C18A 0.065(7) 0.081(7) 0.057(6) 0.008(5) -0.017(5) -0.007(6)
C19 0.042(5) 0.034(5) 0.049(6) 0.002(4) 0.010(4) 0.000(4)
C20 0.035(5) 0.044(5) 0.055(6) -0.009(5) -0.003(4) -0.005(4)
C21 0.044(5) 0.029(4) 0.044(6) -0.002(4) 0.008(5) -0.002(4)
C22 0.050(6) 0.042(5) 0.049(6) -0.006(4) 0.017(5) -0.007(4)
C22B 0.074(7) 0.062(7) 0.086(8) -0.011(6) 0.008(6) -0.026(6)
C22A 0.038(5) 0.063(6) 0.067(6) -0.007(5) 0.019(5) -0.020(5)
C23 0.041(5) 0.029(5) 0.050(6) -0.002(4) 0.019(4) -0.007(4)
C23A 0.051(6) 0.068(6) 0.056(6) 0.000(5) 0.024(5) -0.011(5)
C24 0.047(6) 0.028(4) 0.036(6) 0.001(4) 0.012(4) 0.006(4)
C25 0.047(6) 0.031(5) 0.035(5) 0.000(4) 0.015(4) 0.006(4)
C26 0.041(5) 0.033(5) 0.041(5) 0.002(4) 0.007(4) 0.000(4)
C27 0.051(6) 0.049(5) 0.040(5) -0.001(4) 0.006(5) -0.001(5)
C27A 0.074(7) 0.081(7) 0.045(6) -0.004(5) 0.004(5) -0.014(6)
C28 0.049(6) 0.051(5) 0.053(6) 0.000(5) 0.011(5) -0.009(5)
C28A 0.056(7) 0.103(9) 0.073(7) -0.016(6) 0.007(5) -0.030(6)
C28B 0.118(11) 0.093(10) 0.162(14) -0.063(10) 0.018(10) -0.054(9)
C29 0.047(6) 0.040(5) 0.049(6) 0.002(4) 0.022(5) -0.006(4)
C30 0.042(5) 0.037(5) 0.066(7) -0.010(5) 0.010(5) -0.003(4)
C31 0.048(6) 0.034(5) 0.056(7) -0.002(4) 0.021(5) -0.002(4)
C32 0.055(6) 0.032(5) 0.075(7) 0.004(5) 0.038(5) 0.001(4)
C32A 0.058(7) 0.060(6) 0.106(8) 0.003(6) 0.040(6) -0.017(5)
C33A 0.067(6) 0.053(6) 0.070(7) 0.002(5) 0.045(5) 0.003(5)
C33 0.069(7) 0.035(5) 0.058(7) 0.003(5) 0.040(5) 0.009(5)
C33B 0.106(9) 0.068(7) 0.086(8) 0.016(6) 0.052(7) -0.004(7)
C34 0.052(6) 0.030(5) 0.053(6) 0.002(4) 0.028(5) 0.001(4)
C35 0.066(7) 0.041(5) 0.048(6) 0.005(4) 0.026(5) 0.006(5)
C36 0.070(7) 0.035(5) 0.044(6) 0.002(4) 0.034(5) 0.010(5)
C37 0.069(7) 0.057(6) 0.032(5) -0.009(4) 0.009(5) 0.007(5)
C37A 0.086(8) 0.091(8) 0.051(7) -0.008(6) 0.018(5) -0.001(6)
C37B 0.192(17) 0.152(14) 0.071(9) 0.052(9) 0.036(10) 0.061(13)
C38 0.049(6) 0.056(6) 0.042(6) -0.003(5) 0.010(5) 0.006(5)
C38A 0.074(7) 0.115(9) 0.045(6) -0.017(6) 0.004(5) -0.014(7)
C39 0.048(6) 0.041(5) 0.036(6) -0.001(4) 0.014(4) -0.002(4)
C40 0.040(5) 0.049(6) 0.051(6) -0.004(4) -0.002(5) -0.006(4)
C41 0.037(5) 0.045(6) 0.029(5) -0.007(4) 0.006(4) -0.002(4)
C42 0.036(5) 0.043(6) 0.035(5) -0.012(4) 0.008(4) -0.005(4)
C43 0.046(5) 0.048(5) 0.051(6) -0.005(5) 0.012(4) 0.003(4)
C44 0.058(6) 0.067(7) 0.043(6) -0.003(5) 0.023(4) -0.001(5)
C45 0.052(5) 0.055(6) 0.035(5) -0.002(4) 0.013(4) -0.001(5)
C46 0.045(5) 0.041(5) 0.033(5) 0.005(4) 0.007(4) -0.006(4)
C47 0.047(5) 0.037(6) 0.033(5) 0.006(4) 0.009(4) -0.006(4)
C48 0.061(6) 0.047(6) 0.036(5) 0.005(5) 0.012(4) -0.006(5)
C49 0.059(6) 0.042(6) 0.053(6) 0.014(5) 0.009(5) -0.006(5)
C50 0.057(6) 0.031(5) 0.053(6) 0.010(4) 0.015(4) 0.002(4)
C51 0.040(5) 0.040(5) 0.035(5) -0.001(4) 0.010(4) -0.004(4)
C52 0.050(5) 0.037(5) 0.024(5) 0.010(4) 0.008(4) -0.007(4)
C53 0.083(7) 0.039(5) 0.054(6) 0.009(5) 0.033(5) 0.008(5)
C54 0.105(8) 0.056(7) 0.050(6) 0.018(5) 0.044(6) 0.023(6)
C55 0.077(7) 0.053(7) 0.049(6) 0.000(5) 0.030(5) 0.009(5)
C56 0.037(5) 0.037(6) 0.043(6) 0.003(5) 0.007(4) -0.002(4)
C1S 0.083(8) 0.097(9) 0.080(8) -0.009(7) 0.006(6) -0.006(7)
C2S 0.087(9) 0.092(9) 0.150(13) -0.026(9) 0.038(9) -0.013(8)
C4S 0.40(7) 0.044(16) 0.16(3) -0.057(19) 0.11(4) -0.07(3)
Cl1S 0.091(3) 0.138(3) 0.190(4) -0.037(3) -0.001(3) -0.024(2)
Cl2S 0.137(4) 0.277(7) 0.213(5) -0.164(5) 0.084(4) -0.084(4)
Cl3S 0.194(6) 0.341(10) 0.205(6) 0.109(7) -0.031(5) -0.116(7)
Cl4S 0.171(5) 0.161(4) 0.259(7) -0.081(4) 0.116(5) -0.045(4)
Cl5S 0.265(7) 0.110(3) 0.222(6) 0.024(4) 0.139(6) 0.005(4)
Cl6S 0.122(3) 0.080(3) 0.298(7) -0.014(3) 0.036(4) 0.009(2)
C3S 0.48(9) 0.51(10) 0.06(2) -0.01(4) 0.03(4) -0.41(9)
Cl7S 0.36(3) 0.45(3) 0.131(11) 0.013(15) 0.042(13) 0.00(2)
Cl9S 0.46(3) 0.51(4) 0.174(13) 0.136(18) -0.103(16) -0.32(3)
Cl8S 0.50(3) 0.33(2) 0.225(16) 0.105(16) 0.148(19) 0.26(3)
Cl10 0.284(16) 0.241(14) 0.151(9) -0.005(9) 0.026(10) -0.122(13)
Cl11 0.39(2) 0.204(13) 0.170(11) 0.053(9) 0.128(13) -0.058(14)
Cl12 0.147(11) 0.62(4) 0.252(19) -0.04(2) 0.029(12) -0.017(19)

loop_
_atom_type_symbol
_atom_type_description
_atom_type_scat_dispersion_real
_atom_type_scat_dispersion_imag
_atom_type_scat_source
C C 0.0033 0.0016 'International Tables Vol C Tables 4.2.6.8 and 6.1.1.4'
H H 0.0000 0.0000 'International Tables Vol C Tables 4.2.6.8 and 6.1.1.4'
N N 0.0061 0.0033 'International Tables Vol C Tables 4.2.6.8 and 6.1.1.4'
O O 0.0106 0.0060 'International Tables Vol C Tables 4.2.6.8 and 6.1.1.4'
Cl Cl 0.1484 0.1585 'International Tables Vol C Tables 4.2.6.8 and 6.1.1.4'
Zn Zn 0.2839 1.4301 'International Tables Vol C Tables 4.2.6.8 and 6.1.1.4'

loop_
_geom_angle_atom_site_label_1
_geom_angle_atom_site_label_2
_geom_angle_atom_site_label_3
_geom_angle
_geom_angle_site_symmetry_1
_geom_angle_site_symmetry_3
_geom_angle_publ_flag
N1 Zn1 N2 87.4(2) . . ?
N1 Zn1 N4 90.0(2) . . ?
N2 Zn1 N4 163.0(2) . . ?
N1 Zn1 N3 160.3(2) . . ?
N2 Zn1 N3 89.8(3) . . ?
N4 Zn1 N3 87.0(3) . . ?
N1 Zn1 N11 101.7(2) . . ?
N2 Zn1 N11 101.8(2) . . ?
N4 Zn1 N11 95.2(2) . . ?
N3 Zn1 N11 98.0(2) . . ?
N5 Zn2 N6 87.8(3) . . ?
N5 Zn2 N7 166.7(2) . . ?
N6 Zn2 N7 91.0(3) . . ?
N5 Zn2 N8 90.7(3) . . ?
N6 Zn2 N8 167.3(2) . . ?
N7 Zn2 N8 87.6(3) . . ?
N5 Zn2 N10 100.9(2) . . ?
N6 Zn2 N10 97.0(2) . . ?
N7 Zn2 N10 92.4(2) . . ?
N8 Zn2 N10 95.7(2) . . ?
C41 O1 C52 105.0(6) . . ?
C1 N1 C4 106.8(6) . . ?
C1 N1 Zn1 124.2(5) . . ?
C4 N1 Zn1 128.7(5) . . ?
C9 N2 C6 106.1(6) . . ?
C9 N2 Zn1 124.1(5) . . ?
C6 N2 Zn1 129.0(5) . . ?
C11 N3 C14 106.8(7) . . ?
C11 N3 Zn1 125.7(5) . . ?
C14 N3 Zn1 127.5(5) . . ?
C19 N4 C16 106.0(6) . . ?
C19 N4 Zn1 126.2(5) . . ?
C16 N4 Zn1 127.4(5) . . ?
C21 N5 C24 107.0(6) . . ?
C21 N5 Zn2 123.8(5) . . ?
C24 N5 Zn2 128.7(5) . . ?
C29 N6 C26 107.2(6) . . ?
C29 N6 Zn2 123.9(5) . . ?
C26 N6 Zn2 128.5(5) . . ?
C34 N7 C31 106.5(7) . . ?
C34 N7 Zn2 128.0(6) . . ?
C31 N7 Zn2 124.8(5) . . ?
C39 N8 C36 106.3(7) . . ?
C39 N8 Zn2 125.8(5) . . ?
C36 N8 Zn2 127.8(6) . . ?
C55 N10 C56 117.3(7) . . ?
C55 N10 Zn2 111.2(5) . . ?
C56 N10 Zn2 131.4(5) . . ?
C53 N11 C56 117.3(7) . . ?
C53 N11 Zn1 111.6(5) . . ?
C56 N11 Zn1 130.5(5) . . ?
N1 C1 C20 124.6(7) . . ?
N1 C1 C2 110.1(7) . . ?
C20 C1 C2 125.4(7) . . ?
C3 C2 C1 107.3(7) . . ?
C3 C2 C2A 127.9(8) . . ?
C1 C2 C2A 124.8(8) . . ?
C2B C2A C2 111.2(8) . . ?
C2 C3 C4 107.0(7) . . ?
C2 C3 C3A 122.4(7) . . ?
C4 C3 C3A 130.6(8) . . ?
N1 C4 C5 123.4(7) . . ?
N1 C4 C3 108.8(7) . . ?
C5 C4 C3 127.8(7) . . ?
C6 C5 C4 127.6(7) . . ?
C6 C5 C42 116.7(7) . . ?
C4 C5 C42 115.7(7) . . ?
N2 C6 C5 122.4(7) . . ?
N2 C6 C7 109.2(7) . . ?
C5 C6 C7 128.4(7) . . ?
C8 C7 C6 107.3(7) . . ?
C8 C7 C7A 123.0(8) . . ?
C6 C7 C7A 129.7(8) . . ?
C7 C8 C9 107.0(7) . . ?
C7 C8 C8A 129.2(8) . . ?
C9 C8 C8A 123.6(8) . . ?
C8B C8A C8 108.8(11) . . ?
N2 C9 C10 124.8(7) . . ?
N2 C9 C8 110.3(7) . . ?
C10 C9 C8 124.9(8) . . ?
C11 C10 C9 129.0(8) . . ?
N3 C11 C10 124.0(7) . . ?
N3 C11 C12 110.2(7) . . ?
C10 C11 C12 125.8(8) . . ?
C13 C12 C11 106.6(7) . . ?
C13 C12 C12A 129.3(8) . . ?
C11 C12 C12A 124.0(8) . . ?
C12 C13 C14 106.7(7) . . ?
C12 C13 C13A 129.1(8) . . ?
C14 C13 C13A 124.2(8) . . ?
C13B C13A C13 112.5(8) . . ?
N3 C14 C15 125.2(8) . . ?
N3 C14 C13 109.7(7) . . ?
C15 C14 C13 125.0(8) . . ?
C16 C15 C14 126.3(8) . . ?
N4 C16 C15 125.4(7) . . ?
N4 C16 C17 109.8(7) . . ?
C15 C16 C17 124.8(8) . . ?
C18 C17 C16 106.0(7) . . ?
C18 C17 C17A 129.3(8) . . ?
C16 C17 C17A 124.5(8) . . ?
C17 C17A C17B 111.5(8) . . ?
C17 C18 C19 107.8(7) . . ?
C17 C18 C18A 127.2(8) . . ?
C19 C18 C18A 125.0(8) . . ?
N4 C19 C20 122.4(7) . . ?
N4 C19 C18 110.4(7) . . ?
C20 C19 C18 127.2(8) . . ?
C19 C20 C1 130.2(8) . . ?
N5 C21 C40 125.7(7) . . ?
N5 C21 C22 109.8(7) . . ?
C40 C21 C22 124.4(8) . . ?
C23 C22 C21 107.0(7) . . ?
C23 C22 C22A 129.6(8) . . ?
C21 C22 C22A 123.4(8) . . ?
C22 C22A C22B 112.7(8) . . ?
C22 C23 C24 107.0(7) . . ?
C22 C23 C23A 122.5(7) . . ?
C24 C23 C23A 130.5(8) . . ?
N5 C24 C25 123.2(7) . . ?
N5 C24 C23 109.2(7) . . ?
C25 C24 C23 127.6(7) . . ?
C26 C25 C24 127.1(7) . . ?
C26 C25 C51 117.3(7) . . ?
C24 C25 C51 115.5(7) . . ?
N6 C26 C25 123.7(7) . . ?
N6 C26 C27 108.3(7) . . ?
C25 C26 C27 128.0(7) . . ?
C28 C27 C26 107.6(7) . . ?
C28 C27 C27A 122.8(8) . . ?
C26 C27 C27A 129.6(8) . . ?
C27 C28 C29 106.2(7) . . ?
C27 C28 C28A 127.6(9) . . ?
C29 C28 C28A 126.2(8) . . ?
C28 C28A C28B 112.5(10) . . ?
N6 C29 C30 124.8(8) . . ?
N6 C29 C28 110.7(7) . . ?
C30 C29 C28 124.5(8) . . ?
C31 C30 C29 129.5(8) . . ?
N7 C31 C30 124.0(8) . . ?
N7 C31 C32 110.1(8) . . ?
C30 C31 C32 125.9(9) . . ?
C33 C32 C31 106.3(8) . . ?
C33 C32 C32A 128.8(8) . . ?
C31 C32 C32A 124.9(9) . . ?
C33B C33A C33 112.4(8) . . ?
C32 C33 C34 106.7(7) . . ?
C32 C33 C33A 128.6(9) . . ?
C34 C33 C33A 124.5(9) . . ?
N7 C34 C35 125.4(7) . . ?
N7 C34 C33 110.4(8) . . ?
C35 C34 C33 124.3(8) . . ?
C34 C35 C36 126.2(8) . . ?
N8 C36 C35 124.2(8) . . ?
N8 C36 C37 109.7(8) . . ?
C35 C36 C37 126.1(8) . . ?
C38 C37 C36 106.3(7) . . ?
C38 C37 C37A 129.4(9) . . ?
C36 C37 C37A 124.1(9) . . ?
C37 C37A C37B 112.1(9) . . ?
C37 C38 C39 107.5(8) . . ?
C37 C38 C38A 127.2(8) . . ?
C39 C38 C38A 125.3(8) . . ?
N8 C39 C40 123.6(7) . . ?
N8 C39 C38 110.2(7) . . ?
C40 C39 C38 126.2(8) . . ?
C39 C40 C21 129.0(8) . . ?
O1 C41 C42 122.7(7) . . ?
O1 C41 C46 112.1(7) . . ?
C42 C41 C46 125.2(7) . . ?
C41 C42 C43 114.4(7) . . ?
C41 C42 C5 121.4(7) . . ?
C43 C42 C5 124.2(7) . . ?
C42 C43 C44 122.0(8) . . ?
C45 C44 C43 121.5(8) . . ?
C44 C45 C46 118.9(8) . . ?
C41 C46 C45 118.0(8) . . ?
C41 C46 C47 105.2(7) . . ?
C45 C46 C47 136.8(8) . . ?
C52 C47 C48 119.4(8) . . ?
C52 C47 C46 105.7(7) . . ?
C48 C47 C46 134.9(8) . . ?
C49 C48 C47 117.3(8) . . ?
C48 C49 C50 122.2(8) . . ?
C51 C50 C49 121.1(8) . . ?
C52 C51 C50 115.3(7) . . ?
C52 C51 C25 121.7(7) . . ?
C50 C51 C25 123.0(7) . . ?
C51 C52 C47 124.7(7) . . ?
C51 C52 O1 123.4(7) . . ?
C47 C52 O1 112.0(7) . . ?
N11 C53 C54 122.1(8) . . ?
C55 C54 C53 116.7(8) . . ?
N10 C55 C54 122.5(8) . . ?
N9 C56 N11 118.2(7) . . ?
N9 C56 N10 117.7(7) . . ?
N11 C56 N10 124.1(7) . . ?
Cl2S C1S Cl3S 113.4(8) . . ?
Cl2S C1S Cl1S 111.6(8) . . ?
Cl3S C1S Cl1S 109.3(7) . . ?
Cl5S C2S Cl4S 112.7(9) . . ?
Cl5S C2S Cl6S 113.0(9) . . ?
Cl4S C2S Cl6S 110.5(8) . . ?
Cl12 C4S Cl11 101.0(18) . . ?
Cl12 C4S Cl10 105(2) . . ?
Cl11 C4S Cl10 89(3) . . ?
Cl8S C3S Cl9S 118.9(17) . . ?
Cl8S C3S Cl7S 112.6(15) . . ?
Cl9S C3S Cl7S 112.4(14) . . ?

loop_
_geom_bond_atom_site_label_1
_geom_bond_atom_site_label_2
_geom_bond_distance
_geom_bond_site_symmetry_2
_geom_bond_publ_flag
Zn1 N1 2.064(6) . ?
Zn1 N2 2.067(6) . ?
Zn1 N4 2.090(7) . ?
Zn1 N3 2.105(6) . ?
Zn1 N11 2.262(6) . ?
Zn2 N5 2.064(6) . ?
Zn2 N6 2.065(6) . ?
Zn2 N7 2.069(7) . ?
Zn2 N8 2.084(7) . ?
Zn2 N10 2.345(6) . ?
O1 C41 1.383(9) . ?
O1 C52 1.397(9) . ?
N1 C1 1.377(10) . ?
N1 C4 1.386(10) . ?
N2 C9 1.382(10) . ?
N2 C6 1.388(10) . ?
N3 C11 1.364(10) . ?
N3 C14 1.371(10) . ?
N4 C19 1.371(10) . ?
N4 C16 1.374(10) . ?
N5 C21 1.366(10) . ?
N5 C24 1.374(10) . ?
N6 C29 1.364(10) . ?
N6 C26 1.379(10) . ?
N7 C34 1.370(10) . ?
N7 C31 1.373(11) . ?
N8 C39 1.367(10) . ?
N8 C36 1.382(10) . ?
N9 C56 1.346(10) . ?
N10 C55 1.313(11) . ?
N10 C56 1.353(10) . ?
N11 C53 1.317(10) . ?
N11 C56 1.347(10) . ?
C1 C20 1.412(12) . ?
C1 C2 1.441(11) . ?
C2 C3 1.362(12) . ?
C2 C2A 1.512(12) . ?
C2A C2B 1.501(15) . ?
C3 C4 1.464(11) . ?
C3 C3A 1.515(12) . ?
C4 C5 1.414(11) . ?
C5 C6 1.405(11) . ?
C5 C42 1.493(11) . ?
C6 C7 1.453(11) . ?
C7 C8 1.360(12) . ?
C7 C7A 1.514(12) . ?
C8 C9 1.440(12) . ?
C8 C8A 1.554(15) . ?
C8A C8B 1.422(18) . ?
C9 C10 1.407(12) . ?
C10 C11 1.378(12) . ?
C11 C12 1.449(12) . ?
C12 C13 1.364(12) . ?
C12 C12A 1.506(13) . ?
C13 C14 1.454(12) . ?
C13 C13A 1.519(12) . ?
C13A C13B 1.509(13) . ?
C14 C15 1.391(12) . ?
C15 C16 1.387(12) . ?
C16 C17 1.468(12) . ?
C17 C18 1.349(12) . ?
C17 C17A 1.499(12) . ?
C17A C17B 1.517(13) . ?
C18 C19 1.435(12) . ?
C18 C18A 1.510(13) . ?
C19 C20 1.372(12) . ?
C21 C40 1.405(12) . ?
C21 C22 1.467(12) . ?
C22 C23 1.343(12) . ?
C22 C22A 1.504(12) . ?
C22B C22A 1.527(13) . ?
C23 C24 1.474(11) . ?
C23 C23A 1.512(12) . ?
C24 C25 1.415(11) . ?
C25 C26 1.403(11) . ?
C25 C51 1.514(11) . ?
C26 C27 1.466(12) . ?
C27 C28 1.360(12) . ?
C27 C27A 1.517(12) . ?
C28 C29 1.443(12) . ?
C28 C28A 1.501(13) . ?
C28A C28B 1.533(17) . ?
C29 C30 1.406(12) . ?
C30 C31 1.370(12) . ?
C31 C32 1.470(12) . ?
C32 C33 1.366(13) . ?
C32 C32A 1.485(13) . ?
C33A C33B 1.501(14) . ?
C33A C33 1.507(12) . ?
C33 C34 1.461(12) . ?
C34 C35 1.389(12) . ?
C35 C36 1.409(12) . ?
C36 C37 1.457(12) . ?
C37 C38 1.357(12) . ?
C37 C37A 1.486(13) . ?
C37A C37B 1.560(17) . ?
C38 C39 1.441(12) . ?
C38 C38A 1.503(13) . ?
C39 C40 1.379(12) . ?
C41 C42 1.388(11) . ?
C41 C46 1.402(11) . ?
C42 C43 1.399(11) . ?
C43 C44 1.413(12) . ?
C44 C45 1.357(12) . ?
C45 C46 1.407(12) . ?
C46 C47 1.462(12) . ?
C47 C52 1.389(11) . ?
C47 C48 1.390(11) . ?
C48 C49 1.375(12) . ?
C49 C50 1.408(12) . ?
C50 C51 1.384(11) . ?
C51 C52 1.379(11) . ?
C53 C54 1.391(12) . ?
C54 C55 1.376(13) . ?
C1S Cl2S 1.624(12) . ?
C1S Cl3S 1.724(13) . ?
C1S Cl1S 1.739(12) . ?
C2S Cl5S 1.703(17) . ?
C2S Cl4S 1.705(14) . ?
C2S Cl6S 1.738(14) . ?
C4S Cl12 1.57(4) . ?
C4S Cl11 1.84(4) . ?
C4S Cl10 1.87(5) . ?
C3S Cl8S 1.61(2) . ?
C3S Cl9S 1.613(19) . ?
C3S Cl7S 1.628(19) . ?
